data_1567503
loop_
_publ_author_name
'Pokhrel, Indira'
'Reddy, Guda Dinneswara'
'Kwon, Taejin'
'Choi, Eungyeong'
'Chun, Yu Sung'
'Lee, Sang Tak'
'Sung, Bong June'
'Lee, Duck Hyung'
'Bin Oh, Han'
'Yoon, Kyung Byung'

_publ_section_title
;
 Insights into the directions to increase turnover frequency and turnover
 number during photochemical water oxidation with molecular Ru catalysts
;
_journal_issue 10
_journal_name_full 'Energy &amp; Environmental Science'
_journal_page_first 4259
_journal_page_last 4288
_journal_paper_doi 10.1039/D2EE01128J
_journal_volume 15
_journal_year 2022
_chemical_formula_moiety 'C26 H22 N8 Ru, 2(Cl O4)'
_chemical_formula_sum 'C26 H22 Cl2 N8 O8 Ru'
_chemical_formula_weight 746.48
_space_group_crystal_system orthorhombic
_space_group_IT_number 60
_space_group_name_Hall '-P 2n 2ab'
_space_group_name_H-M_alt 'P b c n'
_atom_sites_solution_hydrogens geom
_audit_creation_method SHELXL-2014/7
_audit_update_record
;
2018-06-11 deposited with the CCDC.	2022-08-15 downloaded from the CCDC.
;
_cell_angle_alpha 90
_cell_angle_beta 90
_cell_angle_gamma 90
_cell_formula_units_Z 4
_cell_length_a 8.1943(4)
_cell_length_b 21.1329(9)
_cell_length_c 16.5436(6)
_cell_measurement_reflns_used 8359
_cell_measurement_temperature 223(2)
_cell_measurement_theta_max 26.08
_cell_measurement_theta_min 2.67
_cell_volume 2864.8(2)
_computing_cell_refinement 'Bruker SAINT'
_computing_data_collection 'Bruker APEX2'
_computing_data_reduction 'Bruker SAINT'
_computing_molecular_graphics 'Bruker SHELXTL'
_computing_publication_material 'Bruker SHELXTL'
_computing_structure_refinement 'SHELXL-2014/7 (Sheldrick, 2014)'
_computing_structure_solution 'Bruker SHELXTL'
_diffrn_ambient_temperature 223(2)
_diffrn_measured_fraction_theta_full 0.988
_diffrn_measured_fraction_theta_max 0.983
_diffrn_measurement_device_type 'PHOTON 100 CMOS'
_diffrn_measurement_method '\f and \w scans'
_diffrn_radiation_type MoK\a
_diffrn_radiation_wavelength 0.71073
_diffrn_reflns_av_R_equivalents 0.0230
_diffrn_reflns_av_unetI/netI 0.0183
_diffrn_reflns_Laue_measured_fraction_full 0.988
_diffrn_reflns_Laue_measured_fraction_max 0.983
_diffrn_reflns_limit_h_max 10
_diffrn_reflns_limit_h_min -10
_diffrn_reflns_limit_k_max 26
_diffrn_reflns_limit_k_min -25
_diffrn_reflns_limit_l_max 20
_diffrn_reflns_limit_l_min -18
_diffrn_reflns_number 13411
_diffrn_reflns_point_group_measured_fraction_full 0.988
_diffrn_reflns_point_group_measured_fraction_max 0.983
_diffrn_reflns_theta_full 25.242
_diffrn_reflns_theta_max 26.076
_diffrn_reflns_theta_min 2.462
_exptl_absorpt_coefficient_mu 0.799
_exptl_absorpt_correction_T_max 0.7453
_exptl_absorpt_correction_T_min 0.6497
_exptl_absorpt_correction_type multi-scan
_exptl_absorpt_process_details 'Bruker SADABS'
_exptl_crystal_colour purple
_exptl_crystal_density_diffrn 1.731
_exptl_crystal_description Rod
_exptl_crystal_F_000 1504
_exptl_crystal_size_max 0.440
_exptl_crystal_size_mid 0.240
_exptl_crystal_size_min 0.130
_refine_diff_density_max 2.971
_refine_diff_density_min -2.636
_refine_diff_density_rms 0.174
_refine_ls_extinction_method none
_refine_ls_goodness_of_fit_ref 1.129
_refine_ls_hydrogen_treatment constr
_refine_ls_matrix_type full
_refine_ls_number_parameters 204
_refine_ls_number_reflns 2796
_refine_ls_number_restraints 0
_refine_ls_restrained_S_all 1.129
_refine_ls_R_factor_all 0.0732
_refine_ls_R_factor_gt 0.0622
_refine_ls_shift/su_max 0.000
_refine_ls_shift/su_mean 0.000
_refine_ls_structure_factor_coef Fsqd
_refine_ls_weighting_details 'w=1/[\s^2^(Fo^2^)+(0.1098P)^2^+19.0153P] where P=(Fo^2^+2Fc^2^)/3'
_refine_ls_weighting_scheme calc
_refine_ls_wR_factor_gt 0.1665
_refine_ls_wR_factor_ref 0.2083
_reflns_Friedel_coverage 0.000
_reflns_number_gt 2535
_reflns_number_total 2796
_reflns_threshold_expression 'I > 2\s(I)'
_cod_data_source_file d2ee01128j2.cif
_cod_data_source_block RuPy
_cod_depositor_comments
;
The following automatic conversions were performed:

data item '_exptl_absorpt_correction_type' value 'Multi-scan' was
changed to 'multi-scan' in accordance with the
/home/data/users/saulius/crontab/automatic-downloads/rss-feeds/RSC/lib/dictionaries/cif_core.dic
dictionary named 'cif_core.dic' version 2.4.2 last updated on
2011-04-26.

Automatic conversion script
Id: cif_fix_values 7556 2019-12-06 15:28:31Z antanas 

 Adding full bibliography for 1567503--1567505.cif.
;
_cod_database_code 1567503
_shelx_shelxl_version_number 2014/7
_shelx_space_group_comment
; 
The symmetry employed for this shelxl refinement is uniquely defined 
by the following loop, which should always be used as a source of 
symmetry information in preference to the above space-group names. 
They are only intended as comments. 
;
_shelx_estimated_absorpt_t_min 0.720
_shelx_estimated_absorpt_t_max 0.903

loop_
_space_group_symop_operation_xyz
'x, y, z'
'-x+1/2, -y+1/2, z+1/2'
'-x, y, -z+1/2'
'x+1/2, -y+1/2, -z'
'-x, -y, -z'
'x-1/2, y-1/2, -z-1/2'
'x, -y, z-1/2'
'-x-1/2, y-1/2, z'

loop_
_atom_site_label
_atom_site_type_symbol
_atom_site_fract_x
_atom_site_fract_y
_atom_site_fract_z
_atom_site_U_iso_or_equiv
_atom_site_adp_type
_atom_site_occupancy
_atom_site_site_symmetry_order
_atom_site_calc_flag
_atom_site_refinement_flags_posn
_atom_site_refinement_flags_adp
_atom_site_refinement_flags_occupancy
_atom_site_disorder_assembly
_atom_site_disorder_group
Ru1 Ru 1.0000 0.11253(3) 0.2500 0.0215(3) Uani 1 2 d S T P . .
N1 N 0.8601(5) 0.1828(2) 0.2181(2) 0.0218(9) Uani 1 1 d . . . . .
C1 C 0.9180(7) 0.2428(3) 0.2313(3) 0.0262(12) Uani 1 1 d . . . . .
C2 C 0.8223(8) 0.2939(3) 0.2092(4) 0.0327(13) Uani 1 1 d . . . . .
H2 H 0.8598 0.3354 0.2173 0.039 Uiso 1 1 calc R U . . .
C3 C 0.6714(8) 0.2832(3) 0.1752(4) 0.0385(15) Uani 1 1 d . . . . .
H3 H 0.6048 0.3179 0.1621 0.046 Uiso 1 1 calc R U . . .
C4 C 0.6153(7) 0.2224(3) 0.1598(4) 0.0326(13) Uani 1 1 d . . . . .
H4 H 0.5144 0.2152 0.1344 0.039 Uiso 1 1 calc R U . . .
C5 C 0.7155(7) 0.1727(3) 0.1837(3) 0.0259(12) Uani 1 1 d . . . . .
N2 N 0.6806(6) 0.1078(2) 0.1754(3) 0.0258(10) Uani 1 1 d . . . . .
N3 N 0.7924(6) 0.0641(2) 0.2049(3) 0.0263(10) Uani 1 1 d . . . . .
C6 C 0.7265(7) 0.0080(3) 0.1903(4) 0.0312(13) Uani 1 1 d . . . . .
H6 H 0.7758 -0.0309 0.2030 0.037 Uiso 1 1 calc R U . . .
C7 C 0.5728(8) 0.0147(3) 0.1534(4) 0.0373(14) Uani 1 1 d . . . . .
H7 H 0.5017 -0.0179 0.1373 0.045 Uiso 1 1 calc R U . . .
C8 C 0.5485(8) 0.0778(3) 0.1459(4) 0.0383(15) Uani 1 1 d . . . . .
H8 H 0.4554 0.0972 0.1239 0.046 Uiso 1 1 calc R U . . .
N4 N 1.1025(6) 0.1087(2) 0.1335(3) 0.0262(10) Uani 1 1 d . . . . .
C9 C 1.1505(7) 0.1610(3) 0.0955(3) 0.0273(12) Uani 1 1 d . . . . .
H9 H 1.1341 0.2005 0.1203 0.033 Uiso 1 1 calc R U . . .
C10 C 1.2251(8) 0.1585(3) 0.0194(4) 0.0351(14) Uani 1 1 d . . . . .
H10 H 1.2583 0.1958 -0.0067 0.042 Uiso 1 1 calc R U . . .
C11 C 1.2494(9) 0.0999(3) -0.0172(4) 0.0378(15) Uani 1 1 d . . . . .
H11 H 1.2993 0.0969 -0.0683 0.045 Uiso 1 1 calc R U . . .
C12 C 1.1982(8) 0.0462(3) 0.0234(4) 0.0365(14) Uani 1 1 d . . . . .
H12 H 1.2115 0.0060 0.0000 0.044 Uiso 1 1 calc R U . . .
C13 C 1.1263(7) 0.0523(3) 0.0997(3) 0.0270(12) Uani 1 1 d . . . . .
H13 H 1.0941 0.0157 0.1278 0.032 Uiso 1 1 calc R U . . .
Cl1 Cl 0.2437(2) 0.13857(8) 0.58281(13) 0.0507(5) Uani 1 1 d . . . . .
O1 O 0.1913(9) 0.2009(3) 0.5932(5) 0.078(2) Uani 1 1 d . . . . .
O2 O 0.1294(14) 0.1025(4) 0.6355(6) 0.116(4) Uani 1 1 d . . . . .
O3 O 0.2236(14) 0.1156(4) 0.5046(5) 0.097(3) Uani 1 1 d . . . . .
O4 O 0.3910(11) 0.1258(6) 0.6172(7) 0.144(5) Uani 1 1 d . . . . .

loop_
_atom_site_aniso_label
_atom_site_aniso_U_11
_atom_site_aniso_U_22
_atom_site_aniso_U_33
_atom_site_aniso_U_23
_atom_site_aniso_U_13
_atom_site_aniso_U_12
Ru1 0.0182(4) 0.0191(4) 0.0273(4) 0.000 -0.0011(2) 0.000
N1 0.023(2) 0.028(2) 0.0149(19) -0.0031(17) 0.0022(17) 0.0019(18)
C1 0.025(3) 0.025(3) 0.029(3) 0.003(2) 0.001(2) 0.000(2)
C2 0.037(3) 0.024(3) 0.038(3) 0.006(2) 0.003(3) 0.001(2)
C3 0.037(3) 0.035(3) 0.044(4) 0.010(3) 0.003(3) 0.013(3)
C4 0.026(3) 0.042(3) 0.030(3) 0.006(3) -0.004(2) 0.005(3)
C5 0.019(3) 0.029(3) 0.030(3) 0.003(2) 0.000(2) 0.001(2)
N2 0.022(2) 0.034(3) 0.022(2) 0.0004(18) -0.0025(19) 0.0012(19)
N3 0.021(2) 0.027(2) 0.031(2) -0.0012(19) 0.0001(19) 0.0005(19)
C6 0.031(3) 0.025(3) 0.038(3) -0.007(2) 0.005(3) -0.005(2)
C7 0.031(3) 0.043(4) 0.038(3) -0.011(3) -0.001(3) -0.008(3)
C8 0.021(3) 0.046(4) 0.048(4) -0.009(3) -0.005(3) -0.004(3)
N4 0.016(2) 0.020(2) 0.043(3) -0.0016(19) 0.002(2) 0.0017(17)
C9 0.032(3) 0.026(3) 0.025(3) -0.003(2) -0.001(2) 0.001(2)
C10 0.039(3) 0.030(3) 0.036(3) 0.003(3) 0.005(3) -0.003(3)
C11 0.039(3) 0.038(3) 0.037(3) -0.011(3) 0.006(3) 0.000(3)
C12 0.037(3) 0.030(3) 0.043(3) -0.013(3) 0.000(3) 0.000(3)
C13 0.028(3) 0.027(3) 0.026(3) 0.002(2) -0.003(2) -0.001(2)
Cl1 0.0528(11) 0.0370(9) 0.0623(12) -0.0215(8) -0.0138(9) 0.0187(8)
O1 0.089(5) 0.038(3) 0.107(5) -0.009(3) 0.020(4) 0.014(3)
O2 0.168(10) 0.056(4) 0.124(7) 0.002(4) 0.047(7) -0.014(5)
O3 0.149(8) 0.082(5) 0.061(4) -0.024(4) 0.001(5) -0.002(5)
O4 0.087(6) 0.186(11) 0.159(10) -0.071(8) -0.047(7) 0.076(7)

loop_
_atom_type_symbol
_atom_type_description
_atom_type_scat_dispersion_real
_atom_type_scat_dispersion_imag
_atom_type_scat_source
C C 0.0033 0.0016 'International Tables Vol C Tables 4.2.6.8 and 6.1.1.4'
H H 0.0000 0.0000 'International Tables Vol C Tables 4.2.6.8 and 6.1.1.4'
N N 0.0061 0.0033 'International Tables Vol C Tables 4.2.6.8 and 6.1.1.4'
O O 0.0106 0.0060 'International Tables Vol C Tables 4.2.6.8 and 6.1.1.4'
Cl Cl 0.1484 0.1585 'International Tables Vol C Tables 4.2.6.8 and 6.1.1.4'
Ru Ru -1.2594 0.8363 'International Tables Vol C Tables 4.2.6.8 and 6.1.1.4'

loop_
_geom_angle_atom_site_label_1
_geom_angle_atom_site_label_2
_geom_angle_atom_site_label_3
_geom_angle
_geom_angle_site_symmetry_1
_geom_angle_site_symmetry_3
_geom_angle_publ_flag
N1 Ru1 N1 80.8(3) . 3_755 ?
N1 Ru1 N4 90.92(17) . . ?
N1 Ru1 N4 92.43(17) 3_755 . ?
N1 Ru1 N4 92.43(17) . 3_755 ?
N1 Ru1 N4 90.92(17) 3_755 3_755 ?
N4 Ru1 N4 175.6(2) . 3_755 ?
N1 Ru1 N3 78.45(18) . . ?
N1 Ru1 N3 159.21(19) 3_755 . ?
N4 Ru1 N3 88.83(18) . . ?
N4 Ru1 N3 89.05(18) 3_755 . ?
N1 Ru1 N3 159.21(19) . 3_755 ?
N1 Ru1 N3 78.45(18) 3_755 3_755 ?
N4 Ru1 N3 89.05(18) . 3_755 ?
N4 Ru1 N3 88.83(18) 3_755 3_755 ?
N3 Ru1 N3 122.3(3) . 3_755 ?
C5 N1 C1 121.6(5) . . ?
C5 N1 Ru1 121.2(4) . . ?
C1 N1 Ru1 117.2(4) . . ?
N1 C1 C2 118.9(5) . . ?
N1 C1 C1 112.4(3) . 3_755 ?
C2 C1 C1 128.7(4) . 3_755 ?
C3 C2 C1 119.2(6) . . ?
C3 C2 H2 120.4 . . ?
C1 C2 H2 120.4 . . ?
C2 C3 C4 121.7(6) . . ?
C2 C3 H3 119.2 . . ?
C4 C3 H3 119.2 . . ?
C3 C4 C5 116.8(6) . . ?
C3 C4 H4 121.6 . . ?
C5 C4 H4 121.6 . . ?
N1 C5 C4 121.7(5) . . ?
N1 C5 N2 112.2(5) . . ?
C4 C5 N2 126.0(5) . . ?
C8 N2 N3 110.2(5) . . ?
C8 N2 C5 131.1(5) . . ?
N3 N2 C5 118.6(4) . . ?
C6 N3 N2 105.2(5) . . ?
C6 N3 Ru1 145.3(4) . . ?
N2 N3 Ru1 109.4(3) . . ?
N3 C6 C7 110.7(6) . . ?
N3 C6 H6 124.6 . . ?
C7 C6 H6 124.6 . . ?
C8 C7 C6 105.7(6) . . ?
C8 C7 H7 127.2 . . ?
C6 C7 H7 127.2 . . ?
N2 C8 C7 108.2(6) . . ?
N2 C8 H8 125.9 . . ?
C7 C8 H8 125.9 . . ?
C9 N4 C13 120.1(5) . . ?
C9 N4 Ru1 121.3(4) . . ?
C13 N4 Ru1 118.5(4) . . ?
N4 C9 C10 121.5(5) . . ?
N4 C9 H9 119.3 . . ?
C10 C9 H9 119.3 . . ?
C11 C10 C9 119.2(6) . . ?
C11 C10 H10 120.4 . . ?
C9 C10 H10 120.4 . . ?
C12 C11 C10 118.3(6) . . ?
C12 C11 H11 120.9 . . ?
C10 C11 H11 120.9 . . ?
C11 C12 C13 119.4(6) . . ?
C11 C12 H12 120.3 . . ?
C13 C12 H12 120.3 . . ?
N4 C13 C12 121.6(5) . . ?
N4 C13 H13 119.2 . . ?
C12 C13 H13 119.2 . . ?
O4 Cl1 O3 115.1(7) . . ?
O4 Cl1 O1 114.1(6) . . ?
O3 Cl1 O1 114.0(5) . . ?
O4 Cl1 O2 102.2(8) . . ?
O3 Cl1 O2 107.0(6) . . ?
O1 Cl1 O2 102.6(5) . . ?

loop_
_geom_bond_atom_site_label_1
_geom_bond_atom_site_label_2
_geom_bond_distance
_geom_bond_site_symmetry_2
_geom_bond_publ_flag
Ru1 N1 1.948(4) . ?
Ru1 N1 1.948(4) 3_755 ?
Ru1 N4 2.104(5) . ?
Ru1 N4 2.104(5) 3_755 ?
Ru1 N3 2.121(5) . ?
Ru1 N3 2.121(5) 3_755 ?
N1 C5 1.331(7) . ?
N1 C1 1.371(7) . ?
C1 C2 1.384(8) . ?
C1 C1 1.480(12) 3_755 ?
C2 C3 1.377(9) . ?
C2 H2 0.9400 . ?
C3 C4 1.388(10) . ?
C3 H3 0.9400 . ?
C4 C5 1.391(8) . ?
C4 H4 0.9400 . ?
C5 N2 1.408(7) . ?
N2 C8 1.346(8) . ?
N2 N3 1.388(7) . ?
N3 C6 1.325(7) . ?
C6 C7 1.407(9) . ?
C6 H6 0.9400 . ?
C7 C8 1.353(10) . ?
C7 H7 0.9400 . ?
C8 H8 0.9400 . ?
N4 C9 1.331(7) . ?
N4 C13 1.331(7) . ?
C9 C10 1.401(8) . ?
C9 H9 0.9400 . ?
C10 C11 1.392(9) . ?
C10 H10 0.9400 . ?
C11 C12 1.384(10) . ?
C11 H11 0.9400 . ?
C12 C13 1.398(9) . ?
C12 H12 0.9400 . ?
C13 H13 0.9400 . ?
Cl1 O4 1.361(8) . ?
Cl1 O3 1.391(7) . ?
Cl1 O1 1.396(6) . ?
Cl1 O2 1.489(9) . ?

loop_
_geom_torsion_atom_site_label_1
_geom_torsion_atom_site_label_2
_geom_torsion_atom_site_label_3
_geom_torsion_atom_site_label_4
_geom_torsion
_geom_torsion_site_symmetry_1
_geom_torsion_site_symmetry_2
_geom_torsion_site_symmetry_3
_geom_torsion_site_symmetry_4
_geom_torsion_publ_flag
C5 N1 C1 C2 0.9(8) . . . . ?
Ru1 N1 C1 C2 179.8(4) . . . . ?
C5 N1 C1 C1 -179.0(6) . . . 3_755 ?
Ru1 N1 C1 C1 0.0(8) . . . 3_755 ?
N1 C1 C2 C3 0.5(9) . . . . ?
C1 C1 C2 C3 -179.7(7) 3_755 . . . ?
C1 C2 C3 C4 -2.4(10) . . . . ?
C2 C3 C4 C5 2.9(9) . . . . ?
C1 N1 C5 C4 -0.3(8) . . . . ?
Ru1 N1 C5 C4 -179.2(4) . . . . ?
C1 N1 C5 N2 179.5(5) . . . . ?
Ru1 N1 C5 N2 0.6(6) . . . . ?
C3 C4 C5 N1 -1.5(9) . . . . ?
C3 C4 C5 N2 178.6(6) . . . . ?
N1 C5 N2 C8 178.4(6) . . . . ?
C4 C5 N2 C8 -1.8(10) . . . . ?
N1 C5 N2 N3 2.1(7) . . . . ?
C4 C5 N2 N3 -178.0(5) . . . . ?
C8 N2 N3 C6 1.7(6) . . . . ?
C5 N2 N3 C6 178.7(5) . . . . ?
C8 N2 N3 Ru1 179.5(4) . . . . ?
C5 N2 N3 Ru1 -3.5(6) . . . . ?
N2 N3 C6 C7 -1.2(6) . . . . ?
Ru1 N3 C6 C7 -177.5(5) . . . . ?
N3 C6 C7 C8 0.2(7) . . . . ?
N3 N2 C8 C7 -1.6(7) . . . . ?
C5 N2 C8 C7 -178.1(6) . . . . ?
C6 C7 C8 N2 0.9(8) . . . . ?
C13 N4 C9 C10 0.7(9) . . . . ?
Ru1 N4 C9 C10 177.3(5) . . . . ?
N4 C9 C10 C11 0.0(10) . . . . ?
C9 C10 C11 C12 0.1(10) . . . . ?
C10 C11 C12 C13 -0.8(10) . . . . ?
C9 N4 C13 C12 -1.4(9) . . . . ?
Ru1 N4 C13 C12 -178.2(4) . . . . ?
C11 C12 C13 N4 1.5(9) . . . . ?
